data_7129704
loop_
_publ_author_name
'Wang, Guocang'
'Noonikara Poyil, Anurag'
'Fernandez, Israel'
'Dias, Rasika'

_publ_section_title
;
 Iron pentacarbonyl ligands on silver scorpionates
;
_journal_name_full 'Chemical Communications'
_journal_paper_doi 10.1039/D1CC06859H
_journal_year 2022
_chemical_formula_moiety 'C20 H4 Ag B F18 Fe N6 O5'
_chemical_formula_sum 'C20 H4 Ag B F18 Fe N6 O5'
_chemical_formula_weight 924.80
_space_group_crystal_system monoclinic
_space_group_IT_number 14
_space_group_name_Hall '-P 2ybc'
_space_group_name_H-M_alt 'P 1 21/c 1'
_symmetry_Int_Tables_number 14
_atom_sites_solution_primary dual
_audit_creation_date 2021-11-11
_audit_creation_method
;
Olex2 1.5
(compiled 2021.10.07 svn.r9718050b for OlexSys, GUI svn.r6410)
;
_audit_update_record
;
2021-12-03 deposited with the CCDC.	2022-02-11 downloaded from the CCDC.
;
_cell_angle_alpha 90
_cell_angle_beta 113.251(1)
_cell_angle_gamma 90
_cell_formula_units_Z 4
_cell_length_a 11.4955(4)
_cell_length_b 25.9298(8)
_cell_length_c 10.7081(3)
_cell_measurement_reflns_used 9732
_cell_measurement_temperature 100.0
_cell_measurement_theta_max 30.52
_cell_measurement_theta_min 3.05
_cell_volume 2932.60(16)
_computing_cell_refinement 'SAINT v8.37A (Bruker, 2015)'
_computing_data_reduction 'SAINT v8.37A (Bruker, 2015)'
_computing_molecular_graphics 'Olex2 1.5 (Dolomanov et al., 2009)'
_computing_publication_material 'Olex2 1.5 (Dolomanov et al., 2009)'
_computing_structure_refinement 'olex2.refine (Bourhis et al., 2015)'
_computing_structure_solution 'ShelXT (Sheldrick, 2015)'
_diffrn_ambient_temperature 100.0
_diffrn_detector_area_resol_mean 8
_diffrn_measured_fraction_theta_full 0.9989
_diffrn_measured_fraction_theta_max 0.9984
_diffrn_measurement_device_type 'Bruker D8 Quest with a Photon 100 CMOS detector'
_diffrn_measurement_method '\f and \w scans'
_diffrn_radiation_monochromator graphite
_diffrn_radiation_type 'Mo K\a'
_diffrn_radiation_wavelength 0.71073
_diffrn_reflns_av_R_equivalents 0.0193
_diffrn_reflns_av_unetI/netI 0.0151
_diffrn_reflns_limit_h_max 16
_diffrn_reflns_limit_h_min -16
_diffrn_reflns_limit_k_max 37
_diffrn_reflns_limit_k_min -36
_diffrn_reflns_limit_l_max 15
_diffrn_reflns_limit_l_min -15
_diffrn_reflns_number 40436
_diffrn_reflns_theta_full 30.5308
_diffrn_reflns_theta_max 30.53
_diffrn_reflns_theta_min 3.05
_diffrn_source 'sealed tube'
_diffrn_standards_number 0
_exptl_absorpt_coefficient_mu 1.322
_exptl_absorpt_correction_T_max 0.6478
_exptl_absorpt_correction_T_min 0.5775
_exptl_absorpt_correction_type multi-scan
_exptl_absorpt_process_details
'SADABS-2016/2 (Bruker,2016/2) was used for absorption correction. wR2(int) was 0.0592 before and 0.0428 after correction. The Ratio of minimum to maximum transmission is 0.8915. The \l/2 correction factor is Not present.'
_exptl_crystal_colour colourless
_exptl_crystal_colour_primary colourless
_exptl_crystal_density_diffrn 2.0944
_exptl_crystal_description flat
_exptl_crystal_F_000 1783.6038
_exptl_crystal_size_max 0.4
_exptl_crystal_size_mid 0.3
_exptl_crystal_size_min 0.15
_refine_diff_density_max 0.9194
_refine_diff_density_min -0.9539
_refine_diff_density_rms 0.1076
_refine_ls_d_res_high 0.6995
_refine_ls_d_res_low 6.6890
_refine_ls_goodness_of_fit_ref 1.0602
_refine_ls_hydrogen_treatment constr
_refine_ls_matrix_type full
_refine_ls_number_constraints 8
_refine_ls_number_parameters 469
_refine_ls_number_reflns 8966
_refine_ls_number_restraints 0
_refine_ls_restrained_S_all 1.0602
_refine_ls_R_factor_all 0.0297
_refine_ls_R_factor_gt 0.0277
_refine_ls_shift/su_max 0.0000
_refine_ls_shift/su_mean 0.0000
_refine_ls_structure_factor_coef Fsqd
_refine_ls_weighting_details 'w=1/[\s^2^(Fo^2^)+(0.0311P)^2^+3.3644P] where P=(Fo^2^+2Fc^2^)/3'
_refine_ls_weighting_scheme calc
_refine_ls_wR_factor_gt 0.0680
_refine_ls_wR_factor_ref 0.0692
_reflns_Friedel_coverage 0.0
_reflns_limit_h_max 15
_reflns_limit_h_min -16
_reflns_limit_k_max 36
_reflns_limit_k_min 0
_reflns_limit_l_max 15
_reflns_limit_l_min 0
_reflns_number_gt 8498
_reflns_number_total 8966
_reflns_threshold_expression I>=2u(I)
_cod_data_source_file d1cc06859h2.cif
_cod_data_source_block rad526a_a
_cod_database_code 7129704
_olex2_refinement_description
;
1.a Ternary CH refined with riding coordinates:
 B(H)
1.b Aromatic/amide H refined with riding coordinates:
 C2(H2), C7(H7), C12(H12)
;
_olex2_submission_special_instructions 'No special instructions were received'

loop_
_space_group_symop_id
_space_group_symop_operation_xyz
1 x,y,z
2 -x,y+1/2,-z+1/2
3 -x,-y,-z
4 x,-y-1/2,z-1/2

loop_
_atom_site_label
_atom_site_type_symbol
_atom_site_fract_x
_atom_site_fract_y
_atom_site_fract_z
_atom_site_U_iso_or_equiv
_atom_site_adp_type
_atom_site_occupancy
_atom_site_refinement_flags_posn
Ag Ag 0.772187(11) 0.623170(4) 0.604484(11) 0.01610(4) Uani 1.000000 .
Fe Fe 0.97678(2) 0.591490(9) 0.81890(2) 0.01767(5) Uani 1.000000 .
F1 F 0.65444(11) 0.51579(4) 0.70649(12) 0.0267(2) Uani 1.000000 .
F2 F 0.54255(13) 0.53950(5) 0.81723(11) 0.0299(3) Uani 1.000000 .
F3 F 0.46768(13) 0.48495(4) 0.65530(13) 0.0321(3) Uani 1.000000 .
F4 F 0.13793(12) 0.64136(8) 0.40488(16) 0.0541(5) Uani 1.000000 .
F5 F 0.25112(14) 0.70325(7) 0.38009(18) 0.0510(4) Uani 1.000000 .
F6 F 0.18915(14) 0.64220(9) 0.23373(14) 0.0577(5) Uani 1.000000 .
F7 F 0.93763(11) 0.57510(5) 0.43475(12) 0.0315(3) Uani 1.000000 .
F8 F 0.84287(13) 0.50718(5) 0.33004(16) 0.0396(3) Uani 1.000000 .
F9 F 0.90305(12) 0.56454(6) 0.22435(13) 0.0371(3) Uani 1.000000 .
F10 F 0.39293(15) 0.59187(7) -0.05877(14) 0.0539(5) Uani 1.000000 .
F11 F 0.38075(13) 0.66809(6) 0.01407(13) 0.0378(3) Uani 1.000000 .
F12 F 0.31714(12) 0.60312(6) 0.09287(14) 0.0386(3) Uani 1.000000 .
F13 F 0.83302(13) 0.74049(7) 0.81958(13) 0.0479(4) Uani 1.000000 .
F14 F 0.94829(11) 0.74047(5) 0.70559(14) 0.0346(3) Uani 1.000000 .
F15 F 0.86684(16) 0.81136(6) 0.7338(2) 0.0674(6) Uani 1.000000 .
F16 F 0.48400(17) 0.83241(5) 0.25938(17) 0.0526(4) Uani 1.000000 .
F17 F 0.34995(12) 0.77426(5) 0.25441(13) 0.0370(3) Uani 1.000000 .
F18 F 0.47609(14) 0.76076(5) 0.15400(12) 0.0369(3) Uani 1.000000 .
O1 O 0.86713(14) 0.50335(6) 0.63422(16) 0.0297(3) Uani 1.000000 .
O2 O 0.76653(16) 0.60295(6) 0.90848(16) 0.0338(3) Uani 1.000000 .
O3 O 1.07758(18) 0.68758(6) 0.97298(17) 0.0416(4) Uani 1.000000 .
O4 O 1.1254(2) 0.62414(9) 0.6624(2) 0.0545(5) Uani 1.000000 .
O5 O 1.14329(17) 0.51910(7) 1.0248(2) 0.0500(5) Uani 1.000000 .
N1 N 0.54766(12) 0.59774(5) 0.54074(13) 0.0132(2) Uani 1.000000 .
N2 N 0.46436(12) 0.63019(5) 0.44974(13) 0.0135(2) Uani 1.000000 .
N3 N 0.69668(12) 0.61285(5) 0.36012(13) 0.0139(2) Uani 1.000000 .
N4 N 0.57721(12) 0.62956(5) 0.28784(13) 0.0135(2) Uani 1.000000 .
N5 N 0.68620(13) 0.70505(5) 0.54585(14) 0.0161(2) Uani 1.000000 .
N6 N 0.58421(12) 0.71032(5) 0.42673(13) 0.0142(2) Uani 1.000000 .
C1 C 0.48003(15) 0.57013(6) 0.59311(15) 0.0150(3) Uani 1.000000 .
C2 C 0.35302(16) 0.58396(7) 0.53960(16) 0.0198(3) Uani 1.000000 .
H2 H 0.28637(16) 0.57015(7) 0.56065(16) 0.0238(4) Uiso 1.000000 R
C3 C 0.34685(15) 0.62242(7) 0.44886(17) 0.0190(3) Uani 1.000000 .
C4 C 0.53745(17) 0.52806(6) 0.69346(16) 0.0188(3) Uani 1.000000 .
C5 C 0.23165(17) 0.65255(10) 0.3655(2) 0.0330(5) Uani 1.000000 .
C6 C 0.72814(15) 0.58446(6) 0.27424(15) 0.0151(3) Uani 1.000000 .
C7 C 0.63046(16) 0.58186(7) 0.14527(16) 0.0188(3) Uani 1.000000 .
H7 H 0.62929(16) 0.56417(7) 0.06709(16) 0.0226(3) Uiso 1.000000 R
C8 C 0.53653(16) 0.61106(6) 0.15878(16) 0.0171(3) Uani 1.000000 .
C9 C 0.85284(17) 0.55823(7) 0.31660(17) 0.0207(3) Uani 1.000000 .
C10 C 0.40689(18) 0.61944(9) 0.05211(18) 0.0276(4) Uani 1.000000 .
C11 C 0.73028(16) 0.75258(6) 0.58382(18) 0.0191(3) Uani 1.000000 .
C12 C 0.65848(17) 0.78950(6) 0.4915(2) 0.0225(3) Uani 1.000000 .
H12 H 0.67002(17) 0.82583(6) 0.4954(2) 0.0270(4) Uiso 1.000000 R
C13 C 0.56681(17) 0.76101(6) 0.39313(18) 0.0195(3) Uani 1.000000 .
C14 C 0.84451(18) 0.76119(7) 0.7111(2) 0.0272(4) Uani 1.000000 .
C15 C 0.4679(2) 0.78154(7) 0.2649(2) 0.0280(4) Uani 1.000000 .
C16 C 0.90384(16) 0.53858(7) 0.70131(19) 0.0227(3) Uani 1.000000 .
C17 C 0.84256(19) 0.59811(7) 0.86632(19) 0.0241(3) Uani 1.000000 .
C18 C 1.03756(19) 0.65132(8) 0.91360(19) 0.0269(4) Uani 1.000000 .
C19 C 1.0645(2) 0.61104(9) 0.7173(2) 0.0326(4) Uani 1.000000 .
C20 C 1.08207(18) 0.54805(8) 0.9475(2) 0.0303(4) Uani 1.000000 .
B B 0.50265(16) 0.66361(7) 0.35164(17) 0.0138(3) Uani 1.000000 .
H H 0.42401(16) 0.67667(7) 0.27704(17) 0.0165(3) Uiso 1.000000 R

loop_
_atom_site_aniso_label
_atom_site_aniso_U_11
_atom_site_aniso_U_22
_atom_site_aniso_U_33
_atom_site_aniso_U_12
_atom_site_aniso_U_13
_atom_site_aniso_U_23
Ag 0.01563(6) 0.01539(6) 0.01323(6) 0.00244(4) 0.00136(4) 0.00085(4)
Fe 0.01575(11) 0.01822(11) 0.01441(10) 0.00150(8) 0.00099(8) 0.00119(8)
F1 0.0310(6) 0.0239(5) 0.0289(5) 0.0073(4) 0.0158(5) 0.0093(4)
F2 0.0484(7) 0.0300(6) 0.0151(5) 0.0039(5) 0.0166(5) 0.0023(4)
F3 0.0464(7) 0.0180(5) 0.0351(6) -0.0133(5) 0.0196(6) -0.0013(4)
F4 0.0165(6) 0.1033(14) 0.0465(8) 0.0114(7) 0.0168(6) 0.0342(9)
F5 0.0345(7) 0.0545(9) 0.0673(10) 0.0237(7) 0.0235(7) 0.0251(8)
F6 0.0262(7) 0.1172(16) 0.0207(6) 0.0090(8) -0.0004(5) 0.0152(8)
F7 0.0199(5) 0.0455(7) 0.0249(5) 0.0073(5) 0.0044(4) -0.0060(5)
F8 0.0387(7) 0.0215(6) 0.0573(9) 0.0102(5) 0.0176(6) 0.0037(5)
F9 0.0316(6) 0.0583(9) 0.0302(6) 0.0167(6) 0.0216(5) 0.0074(6)
F10 0.0413(8) 0.0857(12) 0.0192(6) 0.0191(8) -0.0045(5) -0.0222(7)
F11 0.0326(6) 0.0511(8) 0.0249(6) 0.0150(6) 0.0062(5) 0.0138(5)
F12 0.0183(5) 0.0530(8) 0.0378(7) -0.0101(5) 0.0041(5) -0.0077(6)
F13 0.0306(7) 0.0873(12) 0.0226(6) -0.0088(7) 0.0069(5) -0.0110(7)
F14 0.0189(5) 0.0432(7) 0.0390(7) 0.0005(5) 0.0085(5) 0.0008(6)
F15 0.0489(9) 0.0218(6) 0.0912(14) -0.0024(6) -0.0157(9) -0.0224(8)
F16 0.0716(11) 0.0202(6) 0.0498(9) 0.0066(6) 0.0067(8) 0.0183(6)
F17 0.0311(6) 0.0422(7) 0.0338(6) 0.0180(5) 0.0088(5) 0.0091(5)
F18 0.0482(8) 0.0429(7) 0.0226(5) 0.0069(6) 0.0170(5) 0.0124(5)
O1 0.0246(6) 0.0280(7) 0.0355(7) -0.0000(5) 0.0108(6) -0.0106(6)
O2 0.0383(8) 0.0350(8) 0.0340(8) -0.0011(6) 0.0207(7) -0.0102(6)
O3 0.0492(10) 0.0283(7) 0.0292(8) -0.0056(7) -0.0038(7) -0.0049(6)
O4 0.0538(12) 0.0750(15) 0.0434(10) -0.0310(10) 0.0284(9) -0.0122(9)
O5 0.0340(8) 0.0340(8) 0.0521(11) -0.0051(7) -0.0151(8) 0.0194(8)
N1 0.0153(6) 0.0129(5) 0.0109(5) -0.0009(4) 0.0045(4) 0.0008(4)
N2 0.0117(5) 0.0174(6) 0.0106(5) -0.0005(4) 0.0034(4) 0.0014(4)
N3 0.0132(5) 0.0149(5) 0.0135(5) 0.0011(4) 0.0053(5) 0.0004(4)
N4 0.0129(5) 0.0158(6) 0.0109(5) 0.0003(4) 0.0039(4) 0.0014(4)
N5 0.0156(6) 0.0143(6) 0.0171(6) 0.0011(5) 0.0051(5) -0.0002(5)
N6 0.0152(6) 0.0130(5) 0.0149(6) 0.0020(4) 0.0066(5) 0.0029(4)
C1 0.0195(7) 0.0149(6) 0.0111(6) -0.0046(5) 0.0066(5) -0.0022(5)
C2 0.0179(7) 0.0267(8) 0.0159(7) -0.0088(6) 0.0077(6) -0.0013(6)
C3 0.0121(6) 0.0298(8) 0.0146(7) -0.0034(6) 0.0046(5) 0.0006(6)
C4 0.0283(8) 0.0149(7) 0.0167(7) -0.0037(6) 0.0126(6) -0.0008(5)
C5 0.0147(8) 0.0601(14) 0.0248(9) 0.0054(8) 0.0086(7) 0.0152(9)
C6 0.0173(7) 0.0151(6) 0.0143(6) 0.0003(5) 0.0076(5) 0.0003(5)
C7 0.0224(7) 0.0212(7) 0.0138(6) -0.0004(6) 0.0081(6) -0.0019(5)
C8 0.0176(7) 0.0213(7) 0.0115(6) -0.0010(6) 0.0046(5) 0.0005(5)
C9 0.0219(8) 0.0227(8) 0.0188(7) 0.0052(6) 0.0096(6) -0.0002(6)
C10 0.0214(8) 0.0432(11) 0.0138(7) 0.0032(7) 0.0021(6) -0.0041(7)
C11 0.0189(7) 0.0136(7) 0.0262(8) -0.0019(5) 0.0103(6) -0.0032(6)
C12 0.0264(8) 0.0128(7) 0.0322(9) 0.0013(6) 0.0158(7) 0.0007(6)
C13 0.0238(8) 0.0142(7) 0.0232(7) 0.0045(6) 0.0121(6) 0.0053(6)
C14 0.0217(8) 0.0201(8) 0.0356(10) -0.0032(6) 0.0068(7) -0.0094(7)
C15 0.0358(10) 0.0204(8) 0.0275(9) 0.0092(7) 0.0122(8) 0.0104(7)
C16 0.0178(7) 0.0256(8) 0.0244(8) 0.0034(6) 0.0080(6) -0.0019(6)
C17 0.0286(9) 0.0216(8) 0.0206(8) -0.0007(7) 0.0080(7) -0.0046(6)
C18 0.0268(9) 0.0250(8) 0.0206(8) 0.0007(7) 0.0005(7) 0.0027(6)
C19 0.0332(10) 0.0359(10) 0.0280(9) -0.0091(8) 0.0114(8) -0.0057(8)
C20 0.0215(8) 0.0241(8) 0.0326(10) -0.0043(7) -0.0030(7) 0.0053(7)
B 0.0131(7) 0.0164(7) 0.0116(6) 0.0013(6) 0.0046(5) 0.0024(5)

loop_
_atom_type_symbol
_atom_type_scat_dispersion_real
_atom_type_scat_dispersion_imag
_atom_type_scat_Cromer_Mann_a1
_atom_type_scat_Cromer_Mann_a2
_atom_type_scat_Cromer_Mann_a3
_atom_type_scat_Cromer_Mann_a4
_atom_type_scat_Cromer_Mann_b1
_atom_type_scat_Cromer_Mann_b2
_atom_type_scat_Cromer_Mann_b3
_atom_type_scat_Cromer_Mann_b4
_atom_type_scat_Cromer_Mann_c
_atom_type_scat_source
_atom_type_scat_dispersion_source
C 0.00347 0.00161 2.31000 1.02000 1.58860 0.86500 20.84390 10.20750 0.56870 51.65120 0.215599998832 'International Tables Volume C Table 6.1.1.4 (pp. 500-502)' 'Henke, Gullikson and Davis, At. Data and Nucl. Data Tables, 1993, 54, 2'
B 0.00141 0.00067 2.05450 1.33260 1.09790 0.70680 23.21850 1.02100 60.34980 0.14030 -0.193200007081 'International Tables Volume C Table 6.1.1.4 (pp. 500-502)' 'Henke, Gullikson and Davis, At. Data and Nucl. Data Tables, 1993, 54, 2'
Ag -0.87744 1.09825 19.28080 16.68850 4.80450 1.04630 0.64460 7.47260 24.66050 99.81560 5.17899990082 'International Tables Volume C Table 6.1.1.4 (pp. 500-502)' 'Henke, Gullikson and Davis, At. Data and Nucl. Data Tables, 1993, 54, 2'
F 0.01794 0.01033 3.53920 2.64120 1.51700 1.02430 10.28250 4.29440 0.26150 26.14760 0.277599990368 'International Tables Volume C Table 6.1.1.4 (pp. 500-502)' 'Henke, Gullikson and Davis, At. Data and Nucl. Data Tables, 1993, 54, 2'
H 0.00000 0.00000 0.49300 0.32291 0.14019 0.04081 10.51090 26.12570 3.14236 57.79970 0.0030380000826 'International Tables Volume C Table 6.1.1.4 (pp. 500-502)' 'Henke, Gullikson and Davis, At. Data and Nucl. Data Tables, 1993, 54, 2'
O 0.01158 0.00611 3.04850 2.28680 1.54630 0.86700 13.27710 5.70110 0.32390 32.90890 0.250800013542 'International Tables Volume C Table 6.1.1.4 (pp. 500-502)' 'Henke, Gullikson and Davis, At. Data and Nucl. Data Tables, 1993, 54, 2'
N 0.00653 0.00323 12.21260 3.13220 2.01250 1.16630 0.00570 9.89330 28.99750 0.58260 -11.5290002823 'International Tables Volume C Table 6.1.1.4 (pp. 500-502)' 'Henke, Gullikson and Davis, At. Data and Nucl. Data Tables, 1993, 54, 2'
Fe 0.35822 0.84933 11.76950 7.35730 3.52220 2.30450 4.76110 0.30720 15.35350 76.88050 1.03690004349 'International Tables Volume C Table 6.1.1.4 (pp. 500-502)' 'Henke, Gullikson and Davis, At. Data and Nucl. Data Tables, 1993, 54, 2'

loop_
_geom_angle_atom_site_label_1
_geom_angle_atom_site_label_2
_geom_angle_atom_site_label_3
_geom_angle
_geom_angle_site_symmetry_1
_geom_angle_site_symmetry_3
_geom_angle_publ_flag
N1 Ag Fe 128.16(3) . . ?
N3 Ag Fe 135.10(3) . . ?
N3 Ag N1 77.51(4) . . ?
N5 Ag Fe 130.28(3) . . ?
N5 Ag N1 83.29(5) . . ?
N5 Ag N3 82.89(5) . . ?
C16 Ag Fe 40.15(4) . . ?
C16 Ag N1 105.09(5) . . ?
C16 Ag N3 103.78(5) . . ?
C16 Ag N5 170.14(5) . . ?
C17 Ag Fe 39.54(4) . . ?
C17 Ag N1 94.31(5) . . ?
C17 Ag N3 159.42(5) . . ?
C17 Ag N5 115.23(5) . . ?
C17 Ag C16 59.72(6) . . ?
C16 Fe Ag 68.39(6) . . ?
C17 Fe Ag 69.86(6) . . ?
C17 Fe C16 93.12(8) . . ?
C18 Fe Ag 103.17(6) . . ?
C18 Fe C16 170.88(8) . . ?
C18 Fe C17 86.88(9) . . ?
C19 Fe Ag 84.77(7) . . ?
C19 Fe C16 90.51(9) . . ?
C19 Fe C17 150.84(10) . . ?
C19 Fe C18 85.13(10) . . ?
C20 Fe Ag 158.78(6) . . ?
C20 Fe C16 92.51(9) . . ?
C20 Fe C17 103.42(10) . . ?
C20 Fe C18 96.36(9) . . ?
C20 Fe C19 105.31(11) . . ?
N2 N1 Ag 113.28(9) . . ?
C1 N1 Ag 137.94(10) . . ?
C1 N1 N2 105.79(12) . . ?
C3 N2 N1 109.30(13) . . ?
B N2 N1 121.60(12) . . ?
B N2 C3 128.52(13) . . ?
N4 N3 Ag 115.58(9) . . ?
C6 N3 Ag 136.53(11) . . ?
C6 N3 N4 105.79(12) . . ?
C8 N4 N3 109.42(13) . . ?
B N4 N3 122.57(12) . . ?
B N4 C8 128.00(13) . . ?
N6 N5 Ag 117.66(10) . . ?
C11 N5 Ag 133.85(11) . . ?
C11 N5 N6 106.08(13) . . ?
C13 N6 N5 109.23(13) . . ?
B N6 N5 122.07(12) . . ?
B N6 C13 128.65(14) . . ?
C2 C1 N1 112.37(14) . . ?
C4 C1 N1 122.07(14) . . ?
C4 C1 C2 125.52(14) . . ?
H2 C2 C1 128.30(9) . . ?
C3 C2 C1 103.39(14) . . ?
C3 C2 H2 128.30(10) . . ?
C2 C3 N2 109.15(15) . . ?
C5 C3 N2 124.77(15) . . ?
C5 C3 C2 126.05(15) . . ?
F2 C4 F1 107.54(14) . . ?
F3 C4 F1 106.83(14) . . ?
F3 C4 F2 105.89(13) . . ?
C1 C4 F1 113.03(13) . . ?
C1 C4 F2 112.72(14) . . ?
C1 C4 F3 110.42(14) . . ?
F5 C5 F4 107.3(2) . . ?
F6 C5 F4 106.73(18) . . ?
F6 C5 F5 107.36(19) . . ?
C3 C5 F4 109.50(16) . . ?
C3 C5 F5 112.22(17) . . ?
C3 C5 F6 113.43(19) . . ?
C7 C6 N3 112.18(14) . . ?
C9 C6 N3 122.22(14) . . ?
C9 C6 C7 125.58(14) . . ?
H7 C7 C6 128.41(9) . . ?
C8 C7 C6 103.19(14) . . ?
C8 C7 H7 128.41(9) . . ?
C7 C8 N4 109.42(14) . . ?
C10 C8 N4 124.42(15) . . ?
C10 C8 C7 126.08(15) . . ?
F8 C9 F7 106.51(15) . . ?
F9 C9 F7 107.13(15) . . ?
F9 C9 F8 106.28(15) . . ?
C6 C9 F7 113.33(14) . . ?
C6 C9 F8 111.80(15) . . ?
C6 C9 F9 111.36(14) . . ?
F11 C10 F10 107.61(17) . . ?
F12 C10 F10 106.39(18) . . ?
F12 C10 F11 106.94(17) . . ?
C8 C10 F10 109.54(16) . . ?
C8 C10 F11 114.27(17) . . ?
C8 C10 F12 111.71(16) . . ?
C12 C11 N5 111.86(15) . . ?
C14 C11 N5 120.62(15) . . ?
C14 C11 C12 127.52(16) . . ?
H12 C12 C11 128.20(10) . . ?
C13 C12 C11 103.61(14) . . ?
C13 C12 H12 128.20(10) . . ?
C12 C13 N6 109.23(15) . . ?
C15 C13 N6 124.63(16) . . ?
C15 C13 C12 126.04(16) . . ?
F14 C14 F13 105.95(17) . . ?
F15 C14 F13 108.23(19) . . ?
F15 C14 F14 106.95(17) . . ?
C11 C14 F13 112.46(16) . . ?
C11 C14 F14 112.40(16) . . ?
C11 C14 F15 110.55(17) . . ?
F17 C15 F16 106.90(17) . . ?
F18 C15 F16 107.37(17) . . ?
F18 C15 F17 107.11(18) . . ?
C13 C15 F16 108.89(17) . . ?
C13 C15 F17 114.07(16) . . ?
C13 C15 F18 112.16(16) . . ?
Fe C16 Ag 71.46(6) . . ?
O1 C16 Ag 114.12(14) . . ?
O1 C16 Fe 174.33(16) . . ?
Fe C17 Ag 70.60(6) . . ?
O2 C17 Ag 115.31(15) . . ?
O2 C17 Fe 173.44(17) . . ?
O3 C18 Fe 178.42(19) . . ?
O4 C19 Fe 175.3(2) . . ?
O5 C20 Fe 176.56(18) . . ?
N4 B N2 109.33(12) . . ?
N6 B N2 111.12(12) . . ?
N6 B N4 110.17(12) . . ?
H B N2 108.72(8) . . ?
H B N4 108.72(8) . . ?
H B N6 108.72(8) . . ?

loop_
_geom_bond_atom_site_label_1
_geom_bond_atom_site_label_2
_geom_bond_distance
_geom_bond_site_symmetry_2
_geom_bond_publ_flag
Ag Fe 2.6859(3) . ?
Ag N1 2.4843(13) . ?
Ag N3 2.4246(13) . ?
Ag N5 2.3214(13) . ?
Ag C16 2.6339(18) . ?
Ag C17 2.6734(19) . ?
Fe C16 1.8268(19) . ?
Fe C17 1.813(2) . ?
Fe C18 1.834(2) . ?
Fe C19 1.824(2) . ?
Fe C20 1.8203(19) . ?
F1 C4 1.335(2) . ?
F2 C4 1.3367(18) . ?
F3 C4 1.3421(19) . ?
F4 C5 1.335(2) . ?
F5 C5 1.332(3) . ?
F6 C5 1.326(3) . ?
F7 C9 1.330(2) . ?
F8 C9 1.341(2) . ?
F9 C9 1.336(2) . ?
F10 C10 1.340(2) . ?
F11 C10 1.323(3) . ?
F12 C10 1.338(2) . ?
F13 C14 1.333(3) . ?
F14 C14 1.331(2) . ?
F15 C14 1.329(2) . ?
F16 C15 1.336(2) . ?
F17 C15 1.329(3) . ?
F18 C15 1.340(2) . ?
O1 C16 1.135(2) . ?
O2 C17 1.138(2) . ?
O3 C18 1.127(2) . ?
O4 C19 1.129(3) . ?
O5 C20 1.133(2) . ?
N1 N2 1.3556(17) . ?
N1 C1 1.3325(19) . ?
N2 C3 1.362(2) . ?
N2 B 1.554(2) . ?
N3 N4 1.3542(18) . ?
N3 C6 1.3344(19) . ?
N4 C8 1.3596(19) . ?
N4 B 1.563(2) . ?
N5 N6 1.3563(18) . ?
N5 C11 1.333(2) . ?
N6 C13 1.357(2) . ?
N6 B 1.548(2) . ?
C1 C2 1.389(2) . ?
C1 C4 1.490(2) . ?
C2 H2 0.9500 . ?
C2 C3 1.374(2) . ?
C3 C5 1.492(3) . ?
C6 C7 1.396(2) . ?
C6 C9 1.487(2) . ?
C7 H7 0.9500 . ?
C7 C8 1.372(2) . ?
C8 C10 1.493(2) . ?
C11 C12 1.390(2) . ?
C11 C14 1.489(3) . ?
C12 H12 0.9500 . ?
C12 C13 1.375(3) . ?
C13 C15 1.493(2) . ?
B H 1.0000 . ?
